data_2227291
loop_
_publ_author_name
'He, XiuLi'
'Shi, Feifei'
'Lu, Yonghong'

_publ_section_title
;
 (<i>meso</i>-5,7,7,12,14,14-Hexamethyl-1,4,8,11-tetraazacyclotetradeca-4,11-diene)nickel(II)
 dibromide dihydrate
;
_journal_coeditor_code BX2296
_journal_issue 10
_journal_name_full 'Acta Crystallographica Section E'
_journal_page_first m1339
_journal_paper_doi 10.1107/S1600536810033714
_journal_volume 66
_journal_year 2010
_chemical_formula_iupac '[Ni (C16 H32 N4)] Br2, 2H2 O'
_chemical_formula_moiety 'C16 H32 N4 Ni 2+, 2(Br -), 2(H2 O)'
_chemical_formula_sum 'C16 H36 Br2 N4 Ni O2'
_chemical_formula_weight 535.02
_chemical_name_systematic
;
(<i>meso</i>-5,7,7,12,14,14-Hexamethyl-1,4,8,11-tetraazacyclotetradeca-4,11-
diene)nickel(II) dibromide dihydrate
;
_space_group_IT_number 14
_symmetry_cell_setting monoclinic
_symmetry_space_group_name_Hall '-P 2ybc'
_symmetry_space_group_name_H-M 'P 1 21/c 1'
_atom_sites_solution_hydrogens geom
_atom_sites_solution_primary direct
_atom_sites_solution_secondary difmap
_audit_creation_method SHELXL-97
_cell_angle_alpha 90.00
_cell_angle_beta 99.72(3)
_cell_angle_gamma 90.00
_cell_formula_units_Z 2
_cell_length_a 8.0349(16)
_cell_length_b 15.619(3)
_cell_length_c 8.9355(18)
_cell_measurement_reflns_used 3476
_cell_measurement_temperature 293(2)
_cell_measurement_theta_max 27.4758
_cell_measurement_theta_min 2.3173
_cell_volume 1105.3(4)
_computing_cell_refinement 'CrystalClear (Rigaku, 2005)'
_computing_data_collection 'CrystalClear (Rigaku, 2005)'
_computing_data_reduction 'CrystalClear (Rigaku, 2005)'
_computing_molecular_graphics 'SHELXTL (Sheldrick, 2008)'
_computing_publication_material 'SHELXTL (Sheldrick, 2008)'
_computing_structure_refinement 'SHELXL97 (Sheldrick, 2008)'
_computing_structure_solution 'SHELXS97 (Sheldrick, 2008)'
_diffrn_ambient_temperature 293(2)
_diffrn_detector_area_resol_mean 13.6612
_diffrn_measured_fraction_theta_full 0.998
_diffrn_measured_fraction_theta_max 0.998
_diffrn_measurement_device_type 'Rigaku SCXmini'
_diffrn_measurement_method 'thin-slice \w'
_diffrn_radiation_monochromator graphite
_diffrn_radiation_source 'fine-focus sealed tube'
_diffrn_radiation_type MoK\a
_diffrn_radiation_wavelength 0.71073
_diffrn_reflns_av_R_equivalents 0.0482
_diffrn_reflns_av_sigmaI/netI 0.0367
_diffrn_reflns_limit_h_max 10
_diffrn_reflns_limit_h_min -10
_diffrn_reflns_limit_k_max 20
_diffrn_reflns_limit_k_min -20
_diffrn_reflns_limit_l_max 11
_diffrn_reflns_limit_l_min -11
_diffrn_reflns_number 11266
_diffrn_reflns_theta_full 27.48
_diffrn_reflns_theta_max 27.48
_diffrn_reflns_theta_min 3.41
_diffrn_standards_number 0
_exptl_absorpt_coefficient_mu 4.509
_exptl_absorpt_correction_T_max 0.8621
_exptl_absorpt_correction_T_min 0.8310
_exptl_absorpt_correction_type multi-scan
_exptl_absorpt_process_details '(CrystalClear; Rigaku, 2005)'
_exptl_crystal_colour brown
_exptl_crystal_density_diffrn 1.608
_exptl_crystal_density_method 'not measured'
_exptl_crystal_description Prism
_exptl_crystal_F_000 548
_exptl_crystal_size_max 0.2700
_exptl_crystal_size_mid 0.2000
_exptl_crystal_size_min 0.2000
_refine_diff_density_max 0.742
_refine_diff_density_min -0.743
_refine_ls_extinction_method none
_refine_ls_goodness_of_fit_ref 1.052
_refine_ls_hydrogen_treatment constr
_refine_ls_matrix_type full
_refine_ls_number_parameters 116
_refine_ls_number_reflns 2531
_refine_ls_number_restraints 0
_refine_ls_restrained_S_all 1.052
_refine_ls_R_factor_all 0.0619
_refine_ls_R_factor_gt 0.0438
_refine_ls_shift/su_max 0.000
_refine_ls_shift/su_mean 0.000
_refine_ls_structure_factor_coef Fsqd
_refine_ls_weighting_details 'calc w=1/[\s^2^(Fo^2^)+(0.0317P)^2^+1.6713P] where P=(Fo^2^+2Fc^2^)/3'
_refine_ls_weighting_scheme calc
_refine_ls_wR_factor_gt 0.0916
_refine_ls_wR_factor_ref 0.0985
_reflns_number_gt 1995
_reflns_number_total 2531
_reflns_threshold_expression I>2sigma(I)
_cod_data_source_file bx2296.cif
_cod_data_source_block I
_cod_original_sg_symbol_H-M 'P 21/c'
_cod_database_code 2227291
_cod_database_fobs_code 2227291

loop_
_symmetry_equiv_pos_as_xyz
'x, y, z'
'-x, y+1/2, -z+1/2'
'-x, -y, -z'
'x, -y-1/2, z-1/2'

loop_
_atom_site_type_symbol
_atom_site_label
_atom_site_fract_x
_atom_site_fract_y
_atom_site_fract_z
_atom_site_U_iso_or_equiv
_atom_site_adp_type
_atom_site_calc_flag
_atom_site_refinement_flags
_atom_site_occupancy
_atom_site_disorder_assembly
_atom_site_disorder_group
Ni Ni1 0.5000 0.5000 0.5000 0.02894(16) Uani d S 1 . .
Br Br1 0.69586(6) 0.10330(3) 0.63849(6) 0.06334(18) Uani d . 1 . .
C C1 0.8076(5) 0.5280(2) 0.7876(4) 0.0410(8) Uani d . 1 . .
H H1B 0.9228 0.5334 0.8406 0.061 Uiso calc R 1 . .
H H1C 0.7344 0.5312 0.8633 0.061 Uiso calc R 1 . .
C C2 0.7698(4) 0.6042(2) 0.6830(4) 0.0362(8) Uani d . 1 . .
C C3 0.5246(5) 0.6761(2) 0.5232(5) 0.0546(11) Uani d . 1 . .
H H3A 0.5877 0.6831 0.4405 0.065 Uiso calc R 1 . .
H H3B 0.5384 0.7273 0.5854 0.065 Uiso calc R 1 . .
C C4 0.3413(5) 0.6610(2) 0.4621(5) 0.0536(11) Uani d . 1 . .
H H4A 0.2748 0.6656 0.5429 0.064 Uiso calc R 1 . .
H H4B 0.3003 0.7030 0.3846 0.064 Uiso calc R 1 . .
C C5 0.2117(4) 0.5591(2) 0.2827(4) 0.0343(7) Uani d . 1 . .
C C6 0.8765(5) 0.6034(3) 0.5571(5) 0.0503(10) Uani d . 1 . .
H H6A 0.8525 0.5525 0.4972 0.075 Uiso calc R 1 . .
H H6B 0.9941 0.6044 0.6013 0.075 Uiso calc R 1 . .
H H6C 0.8503 0.6528 0.4937 0.075 Uiso calc R 1 . .
C C7 0.8061(5) 0.6849(3) 0.7812(5) 0.0561(11) Uani d . 1 . .
H H7A 0.7833 0.7348 0.7184 0.084 Uiso calc R 1 . .
H H7B 0.9225 0.6851 0.8290 0.084 Uiso calc R 1 . .
H H7C 0.7353 0.6853 0.8576 0.084 Uiso calc R 1 . .
C C8 0.0896(5) 0.6244(3) 0.2077(5) 0.0528(10) Uani d . 1 . .
H H8A 0.0147 0.5984 0.1252 0.079 Uiso calc R 1 . .
H H8B 0.1504 0.6702 0.1695 0.079 Uiso calc R 1 . .
H H8C 0.0252 0.6468 0.2802 0.079 Uiso calc R 1 . .
N N1 0.5857(3) 0.60021(16) 0.6151(3) 0.0332(6) Uani d . 1 . .
H H1A 0.5300 0.6015 0.6957 0.040 Uiso calc R 1 . .
N N2 0.3276(3) 0.57404(17) 0.3970(3) 0.0333(6) Uani d . 1 . .
O O1 0.6240(6) 0.8913(2) 0.6616(5) 0.0923(12) Uani d . 1 . .
H H1E 0.6525 0.9438 0.6665 0.111 Uiso d R 1 . .
H H1F 0.5421 0.8854 0.5885 0.111 Uiso d R 1 . .

loop_
_atom_site_aniso_label
_atom_site_aniso_U_11
_atom_site_aniso_U_22
_atom_site_aniso_U_33
_atom_site_aniso_U_12
_atom_site_aniso_U_13
_atom_site_aniso_U_23
Ni1 0.0263(3) 0.0225(3) 0.0368(3) 0.0004(2) 0.0016(2) 0.0001(3)
Br1 0.0521(3) 0.0655(3) 0.0752(4) -0.0076(2) 0.0189(2) -0.0112(2)
C1 0.041(2) 0.046(2) 0.0338(19) 0.0010(16) -0.0019(16) -0.0021(16)
C2 0.0299(17) 0.0349(19) 0.042(2) -0.0014(14) 0.0011(15) -0.0035(15)
C3 0.057(3) 0.0238(17) 0.075(3) -0.0031(17) -0.012(2) 0.0055(19)
C4 0.050(2) 0.0277(19) 0.074(3) 0.0112(17) -0.013(2) -0.0055(19)
C5 0.0321(17) 0.0398(19) 0.0319(18) 0.0022(14) 0.0079(14) 0.0059(15)
C6 0.043(2) 0.051(2) 0.061(3) -0.0022(18) 0.021(2) 0.008(2)
C7 0.051(2) 0.041(2) 0.071(3) -0.0062(18) -0.004(2) -0.012(2)
C8 0.048(2) 0.057(3) 0.048(2) 0.019(2) -0.0043(19) 0.003(2)
N1 0.0299(14) 0.0264(14) 0.0430(17) -0.0001(11) 0.0051(12) -0.0013(12)
N2 0.0321(15) 0.0257(14) 0.0407(16) 0.0040(11) 0.0025(13) 0.0021(12)
O1 0.103(3) 0.070(2) 0.097(3) 0.013(2) -0.001(2) 0.019(2)

loop_
_atom_type_symbol
_atom_type_description
_atom_type_scat_dispersion_real
_atom_type_scat_dispersion_imag
_atom_type_scat_source
C C 0.0033 0.0016 'International Tables Vol C Tables 4.2.6.8 and 6.1.1.4'
H H 0.0000 0.0000 'International Tables Vol C Tables 4.2.6.8 and 6.1.1.4'
N N 0.0061 0.0033 'International Tables Vol C Tables 4.2.6.8 and 6.1.1.4'
O O 0.0106 0.0060 'International Tables Vol C Tables 4.2.6.8 and 6.1.1.4'
Ni Ni 0.3393 1.1124 'International Tables Vol C Tables 4.2.6.8 and 6.1.1.4'
Br Br -0.2901 2.4595 'International Tables Vol C Tables 4.2.6.8 and 6.1.1.4'

loop_
_geom_angle_atom_site_label_1
_geom_angle_atom_site_label_2
_geom_angle_atom_site_label_3
_geom_angle_site_symmetry_1
_geom_angle_site_symmetry_3
_geom_angle
_geom_angle_publ_flag
N2 Ni1 N2 . 3_666 180.0000(10) ?
N2 Ni1 N1 . . 86.01(12) ?
N2 Ni1 N1 3_666 . 93.99(12) ?
N2 Ni1 N1 . 3_666 93.99(12) ?
N2 Ni1 N1 3_666 3_666 86.01(12) ?
N1 Ni1 N1 . 3_666 180.0 ?
C5 C1 C2 3_666 . 117.5(3) ?
C5 C1 H1B 3_666 . 107.9 ?
C2 C1 H1B . . 107.9 ?
C5 C1 H1C 3_666 . 107.9 ?
C2 C1 H1C . . 107.9 ?
H1B C1 H1C . . 107.2 ?
N1 C2 C1 . . 107.3(3) ?
N1 C2 C6 . . 109.9(3) ?
C1 C2 C6 . . 111.7(3) ?
N1 C2 C7 . . 110.1(3) ?
C1 C2 C7 . . 107.1(3) ?
C6 C2 C7 . . 110.6(3) ?
N1 C3 C4 . . 106.8(3) ?
N1 C3 H3A . . 110.4 ?
C4 C3 H3A . . 110.4 ?
N1 C3 H3B . . 110.4 ?
C4 C3 H3B . . 110.4 ?
H3A C3 H3B . . 108.6 ?
N2 C4 C3 . . 106.9(3) ?
N2 C4 H4A . . 110.3 ?
C3 C4 H4A . . 110.3 ?
N2 C4 H4B . . 110.3 ?
C3 C4 H4B . . 110.3 ?
H4A C4 H4B . . 108.6 ?
N2 C5 C8 . . 124.5(3) ?
N2 C5 C1 . 3_666 120.7(3) ?
C8 C5 C1 . 3_666 114.8(3) ?
C2 C6 H6A . . 109.5 ?
C2 C6 H6B . . 109.5 ?
H6A C6 H6B . . 109.5 ?
C2 C6 H6C . . 109.5 ?
H6A C6 H6C . . 109.5 ?
H6B C6 H6C . . 109.5 ?
C2 C7 H7A . . 109.5 ?
C2 C7 H7B . . 109.5 ?
H7A C7 H7B . . 109.5 ?
C2 C7 H7C . . 109.5 ?
H7A C7 H7C . . 109.5 ?
H7B C7 H7C . . 109.5 ?
C5 C8 H8A . . 109.5 ?
C5 C8 H8B . . 109.5 ?
H8A C8 H8B . . 109.5 ?
C5 C8 H8C . . 109.5 ?
H8A C8 H8C . . 109.5 ?
H8B C8 H8C . . 109.5 ?
C3 N1 C2 . . 113.8(3) ?
C3 N1 Ni1 . . 107.4(2) ?
C2 N1 Ni1 . . 119.1(2) ?
C3 N1 H1A . . 105.1 ?
C2 N1 H1A . . 105.1 ?
Ni1 N1 H1A . . 105.1 ?
C5 N2 C4 . . 118.5(3) ?
C5 N2 Ni1 . . 129.9(2) ?
C4 N2 Ni1 . . 111.5(2) ?
H1E O1 H1F . . 108.1 ?

loop_
_geom_bond_atom_site_label_1
_geom_bond_atom_site_label_2
_geom_bond_site_symmetry_2
_geom_bond_distance
_geom_bond_publ_flag
Ni1 N2 . 1.916(3) ?
Ni1 N2 3_666 1.916(3) ?
Ni1 N1 . 1.934(3) ?
Ni1 N1 3_666 1.934(3) ?
C1 C5 3_666 1.494(5) ?
C1 C2 . 1.513(5) ?
C1 H1B . 0.9700 ?
C1 H1C . 0.9700 ?
C2 N1 . 1.503(4) ?
C2 C6 . 1.525(5) ?
C2 C7 . 1.535(5) ?
C3 N1 . 1.477(4) ?
C3 C4 . 1.501(5) ?
C3 H3A . 0.9700 ?
C3 H3B . 0.9700 ?
C4 N2 . 1.475(5) ?
C4 H4A . 0.9700 ?
C4 H4B . 0.9700 ?
C5 N2 . 1.282(4) ?
C5 C8 . 1.494(5) ?
C5 C1 3_666 1.494(5) ?
C6 H6A . 0.9600 ?
C6 H6B . 0.9600 ?
C6 H6C . 0.9600 ?
C7 H7A . 0.9600 ?
C7 H7B . 0.9600 ?
C7 H7C . 0.9600 ?
C8 H8A . 0.9600 ?
C8 H8B . 0.9600 ?
C8 H8C . 0.9600 ?
N1 H1A . 0.9100 ?
O1 H1E . 0.8500 ?
O1 H1F . 0.8500 ?

loop_
_geom_hbond_atom_site_label_D
_geom_hbond_atom_site_label_H
_geom_hbond_atom_site_label_A
_geom_hbond_site_symmetry_A
_geom_hbond_distance_DH
_geom_hbond_distance_HA
_geom_hbond_distance_DA
_geom_hbond_angle_DHA
_geom_hbond_publ_flag
N1 H1A Br1 2_656 0.91 2.53 3.413(3) 164 yes
O1 H1E Br1 1_565 0.85 2.53 3.374(3) 169 yes
O1 H1F Br1 3_666 0.85 2.55 3.388(5) 170 yes

loop_
_geom_torsion_atom_site_label_1
_geom_torsion_atom_site_label_2
_geom_torsion_atom_site_label_3
_geom_torsion_atom_site_label_4
_geom_torsion_site_symmetry_1
_geom_torsion_site_symmetry_2
_geom_torsion_site_symmetry_3
_geom_torsion_site_symmetry_4
_geom_torsion
_geom_torsion_publ_flag
C5 C1 C2 N1 3_666 . . . 64.1(4) ?
C5 C1 C2 C6 3_666 . . . -56.4(4) ?
C5 C1 C2 C7 3_666 . . . -177.6(3) ?
N1 C3 C4 N2 . . . . -48.4(5) ?
C4 C3 N1 C2 . . . . 179.0(3) ?
C4 C3 N1 Ni1 . . . . 45.0(4) ?
C1 C2 N1 C3 . . . . 173.5(3) ?
C6 C2 N1 C3 . . . . -64.9(4) ?
C7 C2 N1 C3 . . . . 57.2(4) ?
C1 C2 N1 Ni1 . . . . -58.4(3) ?
C6 C2 N1 Ni1 . . . . 63.2(3) ?
C7 C2 N1 Ni1 . . . . -174.7(3) ?
N2 Ni1 N1 C3 . . . . -23.2(3) ?
N2 Ni1 N1 C3 3_666 . . . 156.8(3) ?
N1 Ni1 N1 C3 3_666 . . . -15E1(10) ?
N2 Ni1 N1 C2 . . . . -154.2(3) ?
N2 Ni1 N1 C2 3_666 . . . 25.8(3) ?
N1 Ni1 N1 C2 3_666 . . . 8E1(10) ?
C8 C5 N2 C4 . . . . 1.2(5) ?
C1 C5 N2 C4 3_666 . . . 180.0(3) ?
C8 C5 N2 Ni1 . . . . -176.6(3) ?
C1 C5 N2 Ni1 3_666 . . . 2.2(5) ?
C3 C4 N2 C5 . . . . -148.4(4) ?
C3 C4 N2 Ni1 . . . . 29.8(4) ?
N2 Ni1 N2 C5 3_666 . . . -7E1(10) ?
N1 Ni1 N2 C5 . . . . 173.9(3) ?
N1 Ni1 N2 C5 3_666 . . . -6.1(3) ?
N2 Ni1 N2 C4 3_666 . . . 12E1(10) ?
N1 Ni1 N2 C4 . . . . -4.0(3) ?
N1 Ni1 N2 C4 3_666 . . . 176.0(3) ?
